data_4034601
loop_
_publ_author_name
'Sattar, Moh'
'Patidar, Krishna'
'Thorat, Raviraj Ananda'
'Kumar, Sangit'

_publ_section_title
;
 Copper-Mediated Selective Mono- and Sequential Organochalcogenation of
 C-H Bonds: Synthesis of Hybrid Unsymmetrical Aryl Ferrocene
 Chalcogenides.
;
_journal_issue 11
_journal_name_full 'The Journal of organic chemistry'
_journal_page_first 6669
_journal_page_last 6678
_journal_paper_doi 10.1021/acs.joc.9b00311
_journal_volume 84
_journal_year 2019
_chemical_formula_sum 'C34 H25 Cl2 Fe N2 O2 S Se'
_chemical_formula_weight 731.33
_space_group_crystal_system triclinic
_space_group_IT_number 2
_space_group_name_Hall '-P 1'
_space_group_name_H-M_alt 'P -1'
_atom_sites_solution_hydrogens geom
_audit_creation_method SHELXL-2016/6
_cell_angle_alpha 101.312(3)
_cell_angle_beta 96.876(3)
_cell_angle_gamma 101.715(3)
_cell_formula_units_Z 2
_cell_length_a 10.2382(7)
_cell_length_b 10.5403(6)
_cell_length_c 14.9600(9)
_cell_measurement_reflns_used 9917
_cell_measurement_temperature 293(2)
_cell_measurement_theta_max 28.37
_cell_measurement_theta_min 2.29
_cell_volume 1528.50(17)
_computing_cell_refinement 'Bruker SAINT'
_computing_data_collection 'Bruker APEX2'
_computing_data_reduction 'Bruker SAINT'
_computing_molecular_graphics 'Bruker SHELXTL'
_computing_publication_material 'Bruker SHELXTL'
_computing_structure_refinement 'SHELXL-2016/6 (Sheldrick, 2016)'
_computing_structure_solution 'SHELXT 2014/5 (Sheldrick, 2014)'
_diffrn_ambient_temperature 293(2)
_diffrn_measured_fraction_theta_full 0.999
_diffrn_measured_fraction_theta_max 0.998
_diffrn_measurement_device_type 'Bruker APEX-II CCD'
_diffrn_measurement_method '\f and \w scans'
_diffrn_radiation_type MoK\a
_diffrn_radiation_wavelength 0.71073
_diffrn_reflns_av_R_equivalents 0.0764
_diffrn_reflns_av_unetI/netI 0.0425
_diffrn_reflns_Laue_measured_fraction_full 0.999
_diffrn_reflns_Laue_measured_fraction_max 0.998
_diffrn_reflns_limit_h_max 13
_diffrn_reflns_limit_h_min -13
_diffrn_reflns_limit_k_max 13
_diffrn_reflns_limit_k_min -13
_diffrn_reflns_limit_l_max 19
_diffrn_reflns_limit_l_min -19
_diffrn_reflns_number 57375
_diffrn_reflns_point_group_measured_fraction_full 0.999
_diffrn_reflns_point_group_measured_fraction_max 0.998
_diffrn_reflns_theta_full 25.242
_diffrn_reflns_theta_max 27.948
_diffrn_reflns_theta_min 2.189
_exptl_absorpt_coefficient_mu 1.963
_exptl_absorpt_correction_T_max 0.7456
_exptl_absorpt_correction_T_min 0.6257
_exptl_absorpt_correction_type multi-scan
_exptl_absorpt_process_details 'SADABS 2014/5'
_exptl_crystal_colour orange
_exptl_crystal_density_diffrn 1.589
_exptl_crystal_description block
_exptl_crystal_F_000 738
_exptl_crystal_size_max 0.6
_exptl_crystal_size_mid 0.3
_exptl_crystal_size_min 0.02
_refine_diff_density_max 1.264
_refine_diff_density_min -1.468
_refine_diff_density_rms 0.102
_refine_ls_extinction_method none
_refine_ls_goodness_of_fit_ref 1.013
_refine_ls_hydrogen_treatment constr
_refine_ls_matrix_type full
_refine_ls_number_parameters 388
_refine_ls_number_reflns 7336
_refine_ls_number_restraints 0
_refine_ls_restrained_S_all 1.013
_refine_ls_R_factor_all 0.0618
_refine_ls_R_factor_gt 0.0431
_refine_ls_shift/su_max 0.001
_refine_ls_shift/su_mean 0.000
_refine_ls_structure_factor_coef Fsqd
_refine_ls_weighting_details 'w=1/[\s^2^(Fo^2^)+(0.0407P)^2^+3.7186P] where P=(Fo^2^+2Fc^2^)/3'
_refine_ls_weighting_scheme calc
_refine_ls_wR_factor_gt 0.0936
_refine_ls_wR_factor_ref 0.1016
_reflns_Friedel_coverage 0.000
_reflns_number_gt 5885
_reflns_number_total 7336
_reflns_threshold_expression 'I > 2\s(I)'
_cod_data_source_file jo9b00311_si_003.cif
_cod_data_source_block shelx
_cod_database_code 4034601
_shelx_shelxl_version_number 2016/6
_shelx_space_group_comment
;
The symmetry employed for this shelxl refinement is uniquely defined
by the following loop, which should always be used as a source of
symmetry information in preference to the above space-group names.
They are only intended as comments.
;

loop_
_space_group_symop_operation_xyz
'x, y, z'
'-x, -y, -z'

loop_
_atom_site_label
_atom_site_type_symbol
_atom_site_fract_x
_atom_site_fract_y
_atom_site_fract_z
_atom_site_U_iso_or_equiv
_atom_site_adp_type
_atom_site_occupancy
_atom_site_site_symmetry_order
_atom_site_calc_flag
_atom_site_refinement_flags_posn
_atom_site_refinement_flags_adp
Se1 Se 0.45570(3) 0.27574(3) 0.84901(2) 0.01508(8) Uani 1 1 d . .
Fe1 Fe 0.63036(4) 0.52667(4) 0.74254(3) 0.01067(10) Uani 1 1 d . .
S1 S 0.71971(7) 0.41765(7) 0.54583(5) 0.01324(15) Uani 1 1 d . .
Cl2 Cl 0.06119(14) 0.84893(11) -0.02936(11) 0.0679(4) Uani 1 1 d . .
Cl1 Cl 0.3174(2) 1.00907(18) -0.04245(13) 0.1084(8) Uani 1 1 d . .
O2 O 0.6951(2) 0.1976(2) 0.79530(14) 0.0182(4) Uani 1 1 d . .
O1 O 0.8032(2) 0.3945(2) 0.37478(15) 0.0216(5) Uani 1 1 d . .
N1 N 0.8044(2) 0.2301(2) 0.67422(17) 0.0142(5) Uani 1 1 d . .
H1 H 0.808942 0.274466 0.631732 0.017 Uiso 1 1 calc R U
N2 N 0.9932(3) 0.2573(3) 0.56899(18) 0.0202(6) Uani 1 1 d . .
C11 C 0.6145(3) 0.3279(3) 0.70026(18) 0.0107(5) Uani 1 1 d . .
C15 C 0.5035(3) 0.3492(3) 0.74778(18) 0.0116(5) Uani 1 1 d . .
C10 C 0.7087(3) 0.2479(3) 0.72844(19) 0.0119(5) Uani 1 1 d . .
C13 C 0.4905(3) 0.4504(3) 0.62500(19) 0.0150(6) Uani 1 1 d . .
H13 H 0.460803 0.497143 0.583091 0.018 Uiso 1 1 calc R U
C12 C 0.6052(3) 0.3929(3) 0.62276(19) 0.0124(5) Uani 1 1 d . .
C14 C 0.4300(3) 0.4245(3) 0.70120(19) 0.0143(6) Uani 1 1 d . .
H14 H 0.354073 0.452282 0.718286 0.017 Uiso 1 1 calc R U
C21 C 0.7017(3) 0.2858(3) 0.3687(2) 0.0163(6) Uani 1 1 d . .
C24 C 0.1847(3) 0.3096(3) 0.8603(2) 0.0211(7) Uani 1 1 d . .
H24 H 0.157493 0.219827 0.831323 0.025 Uiso 1 1 calc R U
C28 C 0.3605(3) 0.5088(3) 0.9208(2) 0.0180(6) Uani 1 1 d . .
H28 H 0.451599 0.552096 0.932603 0.022 Uiso 1 1 calc R U
C16 C 0.6490(3) 0.2803(3) 0.45080(19) 0.0137(6) Uani 1 1 d . .
C31 C 0.6382(3) 0.7026(3) 0.8328(2) 0.0227(7) Uani 1 1 d . .
H31 H 0.565161 0.729677 0.855536 0.027 Uiso 1 1 calc R U
C17 C 0.5473(3) 0.1731(3) 0.4535(2) 0.0185(6) Uani 1 1 d . .
H17 H 0.512724 0.169055 0.507846 0.022 Uiso 1 1 calc R U
C23 C 0.3206(3) 0.3740(3) 0.87752(19) 0.0152(6) Uani 1 1 d . .
C33 C 0.6862(3) 0.7273(3) 0.7516(2) 0.0221(7) Uani 1 1 d . .
H33 H 0.650321 0.773735 0.711747 0.027 Uiso 1 1 calc R U
C1 C 0.8965(3) 0.1482(3) 0.6791(2) 0.0135(6) Uani 1 1 d . .
C27 C 0.2647(3) 0.5779(3) 0.9461(2) 0.0206(6) Uani 1 1 d . .
H27 H 0.291401 0.667947 0.974561 0.025 Uiso 1 1 calc R U
C20 C 0.6495(3) 0.1848(3) 0.2906(2) 0.0208(7) Uani 1 1 d . .
H20 H 0.683120 0.188651 0.235881 0.025 Uiso 1 1 calc R U
C26 C 0.1288(3) 0.5135(3) 0.9293(2) 0.0220(7) Uani 1 1 d . .
H26 H 0.064563 0.560201 0.946752 0.026 Uiso 1 1 calc R U
C34 C 0.7979(3) 0.6694(3) 0.7414(2) 0.0208(7) Uani 1 1 d . .
H34 H 0.848447 0.671044 0.693774 0.025 Uiso 1 1 calc R U
C2 C 0.8943(3) 0.0548(3) 0.7317(2) 0.0175(6) Uani 1 1 d . .
H2 H 0.828154 0.042097 0.768745 0.021 Uiso 1 1 calc R U
C25 C 0.0894(3) 0.3803(3) 0.8868(2) 0.0231(7) Uani 1 1 d . .
H25 H -0.001680 0.337258 0.875640 0.028 Uiso 1 1 calc R U
C6 C 0.9966(3) 0.1651(3) 0.6210(2) 0.0161(6) Uani 1 1 d . .
C32 C 0.8197(3) 0.6081(3) 0.8167(2) 0.0219(7) Uani 1 1 d . .
H32 H 0.886680 0.562300 0.826995 0.026 Uiso 1 1 calc R U
C18 C 0.4966(3) 0.0713(3) 0.3749(2) 0.0226(7) Uani 1 1 d . .
H18 H 0.428652 -0.001105 0.376917 0.027 Uiso 1 1 calc R U
C30 C 0.7206(3) 0.6294(3) 0.8736(2) 0.0229(7) Uani 1 1 d . .
H30 H 0.711677 0.600350 0.927852 0.028 Uiso 1 1 calc R U
C19 C 0.5470(3) 0.0775(3) 0.2937(2) 0.0242(7) Uani 1 1 d . .
H19 H 0.512282 0.009786 0.241132 0.029 Uiso 1 1 calc R U
C3 C 0.9925(3) -0.0217(3) 0.7296(2) 0.0233(7) Uani 1 1 d . .
H3 H 0.991190 -0.083340 0.766423 0.028 Uiso 1 1 calc R U
C5 C 1.0936(3) 0.0864(3) 0.6191(2) 0.0211(7) Uani 1 1 d . .
C4 C 1.0889(3) -0.0074(3) 0.6750(2) 0.0251(7) Uani 1 1 d . .
H4 H 1.151997 -0.059600 0.674354 0.030 Uiso 1 1 calc R U
C9 C 1.0863(3) 0.2733(3) 0.5155(2) 0.0253(7) Uani 1 1 d . .
H9 H 1.085439 0.336772 0.480230 0.030 Uiso 1 1 calc R U
C7 C 1.1901(3) 0.1074(4) 0.5599(3) 0.0287(8) Uani 1 1 d . .
H7 H 1.255582 0.057902 0.556133 0.034 Uiso 1 1 calc R U
C8 C 1.1867(4) 0.2000(4) 0.5088(3) 0.0301(8) Uani 1 1 d . .
H8 H 1.249770 0.214830 0.469914 0.036 Uiso 1 1 calc R U
C22 C 0.8676(4) 0.4035(4) 0.2952(2) 0.0298(8) Uani 1 1 d . .
C29 C 0.2098(5) 0.9612(4) 0.0322(3) 0.0442(10) Uani 1 1 d . .
H29A H 0.187349 1.039081 0.067462 0.053 Uiso 1 1 calc R U
H29B H 0.255091 0.919879 0.075298 0.053 Uiso 1 1 calc R U

loop_
_atom_site_aniso_label
_atom_site_aniso_U_11
_atom_site_aniso_U_22
_atom_site_aniso_U_33
_atom_site_aniso_U_23
_atom_site_aniso_U_13
_atom_site_aniso_U_12
Se1 0.01715(16) 0.01638(15) 0.01420(15) 0.00459(11) 0.00783(11) 0.00543(11)
Fe1 0.0114(2) 0.01145(19) 0.00997(19) 0.00269(15) 0.00187(15) 0.00430(15)
S1 0.0150(4) 0.0154(3) 0.0104(3) 0.0038(3) 0.0042(3) 0.0041(3)
Cl2 0.0628(8) 0.0308(6) 0.0965(11) 0.0044(6) -0.0134(7) 0.0054(5)
Cl1 0.1361(17) 0.0766(11) 0.0924(12) -0.0109(9) 0.0774(12) -0.0257(11)
O2 0.0207(11) 0.0223(11) 0.0171(10) 0.0104(9) 0.0068(9) 0.0101(9)
O1 0.0240(12) 0.0271(12) 0.0159(11) 0.0059(9) 0.0120(9) 0.0047(9)
N1 0.0152(13) 0.0155(12) 0.0166(12) 0.0088(10) 0.0065(10) 0.0069(10)
N2 0.0184(14) 0.0215(13) 0.0222(13) 0.0052(11) 0.0081(11) 0.0054(11)
C11 0.0105(14) 0.0120(13) 0.0099(12) 0.0026(10) 0.0018(10) 0.0025(10)
C15 0.0089(13) 0.0151(13) 0.0098(12) 0.0008(10) 0.0013(10) 0.0022(10)
C10 0.0102(14) 0.0111(13) 0.0123(13) -0.0001(10) 0.0007(10) 0.0009(10)
C13 0.0144(15) 0.0210(15) 0.0100(13) 0.0035(11) -0.0004(11) 0.0065(11)
C12 0.0122(14) 0.0155(13) 0.0101(13) 0.0026(10) 0.0019(11) 0.0047(11)
C14 0.0094(14) 0.0197(14) 0.0139(13) 0.0009(11) 0.0016(11) 0.0066(11)
C21 0.0182(15) 0.0187(14) 0.0169(14) 0.0060(12) 0.0049(12) 0.0124(12)
C24 0.0202(17) 0.0229(16) 0.0164(15) -0.0009(12) 0.0048(12) 0.0000(12)
C28 0.0157(15) 0.0226(15) 0.0154(14) 0.0029(12) 0.0046(12) 0.0040(12)
C16 0.0156(15) 0.0161(14) 0.0117(13) 0.0026(11) 0.0016(11) 0.0098(11)
C31 0.0233(17) 0.0151(14) 0.0256(17) -0.0040(12) 0.0068(14) 0.0020(12)
C17 0.0203(16) 0.0200(15) 0.0170(15) 0.0057(12) 0.0038(12) 0.0067(12)
C23 0.0154(15) 0.0226(15) 0.0090(13) 0.0027(11) 0.0052(11) 0.0062(12)
C33 0.0254(18) 0.0127(14) 0.0290(17) 0.0065(12) 0.0038(14) 0.0049(12)
C1 0.0107(14) 0.0124(13) 0.0172(14) 0.0018(11) 0.0012(11) 0.0044(10)
C27 0.0242(17) 0.0215(15) 0.0152(14) 0.0013(12) 0.0026(13) 0.0064(13)
C20 0.0249(17) 0.0276(17) 0.0139(14) 0.0027(12) 0.0056(13) 0.0158(14)
C26 0.0204(17) 0.0341(18) 0.0156(15) 0.0063(13) 0.0058(13) 0.0131(14)
C34 0.0187(16) 0.0176(15) 0.0231(16) 0.0036(12) 0.0053(13) -0.0029(12)
C2 0.0163(15) 0.0147(14) 0.0225(15) 0.0060(12) 0.0025(12) 0.0044(11)
C25 0.0135(16) 0.0353(18) 0.0204(16) 0.0043(14) 0.0043(13) 0.0060(13)
C6 0.0131(15) 0.0134(13) 0.0193(15) -0.0009(11) 0.0026(12) 0.0023(11)
C32 0.0155(16) 0.0210(15) 0.0242(16) 0.0021(13) -0.0048(13) 0.0006(12)
C18 0.0238(18) 0.0159(15) 0.0265(17) 0.0036(13) -0.0004(14) 0.0050(12)
C30 0.0276(18) 0.0223(16) 0.0126(14) 0.0001(12) -0.0005(13) -0.0026(13)
C19 0.0258(18) 0.0239(16) 0.0203(16) -0.0047(13) -0.0031(13) 0.0133(14)
C3 0.0251(18) 0.0136(14) 0.0318(18) 0.0066(13) -0.0014(14) 0.0077(13)
C5 0.0131(15) 0.0194(15) 0.0268(17) -0.0035(13) 0.0003(13) 0.0050(12)
C4 0.0168(16) 0.0182(15) 0.039(2) 0.0004(14) -0.0006(14) 0.0100(13)
C9 0.0224(18) 0.0287(18) 0.0254(17) 0.0062(14) 0.0118(14) 0.0026(14)
C7 0.0169(17) 0.0312(19) 0.036(2) -0.0031(15) 0.0071(15) 0.0109(14)
C8 0.0191(18) 0.041(2) 0.0299(19) 0.0014(16) 0.0145(15) 0.0055(15)
C22 0.033(2) 0.042(2) 0.0247(17) 0.0133(15) 0.0227(15) 0.0147(16)
C29 0.055(3) 0.041(2) 0.032(2) 0.0061(18) 0.009(2) 0.004(2)

loop_
_atom_type_symbol
_atom_type_description
_atom_type_scat_dispersion_real
_atom_type_scat_dispersion_imag
_atom_type_scat_source
C C 0.0033 0.0016 'International Tables Vol C Tables 4.2.6.8 and 6.1.1.4'
H H 0.0000 0.0000 'International Tables Vol C Tables 4.2.6.8 and 6.1.1.4'
Cl Cl 0.1484 0.1585 'International Tables Vol C Tables 4.2.6.8 and 6.1.1.4'
Fe Fe 0.3463 0.8444 'International Tables Vol C Tables 4.2.6.8 and 6.1.1.4'
N N 0.0061 0.0033 'International Tables Vol C Tables 4.2.6.8 and 6.1.1.4'
O O 0.0106 0.0060 'International Tables Vol C Tables 4.2.6.8 and 6.1.1.4'
S S 0.1246 0.1234 'International Tables Vol C Tables 4.2.6.8 and 6.1.1.4'
Se Se -0.0929 2.2259 'International Tables Vol C Tables 4.2.6.8 and 6.1.1.4'

loop_
_geom_angle_atom_site_label_1
_geom_angle_atom_site_label_2
_geom_angle_atom_site_label_3
_geom_angle
C15 Se1 C23 96.88(12)
C12 Fe1 C11 42.43(11)
C12 Fe1 C13 41.31(11)
C11 Fe1 C13 69.86(11)
C12 Fe1 C32 119.93(13)
C11 Fe1 C32 107.26(12)
C13 Fe1 C32 155.28(13)
C12 Fe1 C34 105.16(12)
C11 Fe1 C34 124.12(12)
C13 Fe1 C34 119.36(13)
C32 Fe1 C34 40.73(13)
C12 Fe1 C33 122.24(12)
C11 Fe1 C33 160.78(12)
C13 Fe1 C33 106.04(13)
C32 Fe1 C33 68.21(13)
C34 Fe1 C33 40.37(13)
C12 Fe1 C30 156.85(13)
C11 Fe1 C30 121.58(12)
C13 Fe1 C30 161.42(13)
C32 Fe1 C30 40.76(13)
C34 Fe1 C30 68.33(13)
C33 Fe1 C30 68.03(13)
C12 Fe1 C31 159.67(13)
C11 Fe1 C31 157.14(12)
C13 Fe1 C31 123.82(13)
C32 Fe1 C31 68.30(14)
C34 Fe1 C31 68.09(13)
C33 Fe1 C31 40.40(13)
C30 Fe1 C31 40.43(14)
C12 Fe1 C14 68.78(11)
C11 Fe1 C14 68.89(11)
C13 Fe1 C14 40.03(11)
C32 Fe1 C14 163.54(12)
C34 Fe1 C14 154.69(12)
C33 Fe1 C14 120.71(13)
C30 Fe1 C14 126.54(13)
C31 Fe1 C14 108.65(13)
C12 Fe1 C15 69.55(11)
C11 Fe1 C15 41.16(11)
C13 Fe1 C15 68.08(11)
C32 Fe1 C15 126.72(12)
C34 Fe1 C15 162.87(12)
C33 Fe1 C15 156.18(13)
C30 Fe1 C15 109.79(12)
C31 Fe1 C15 122.34(12)
C14 Fe1 C15 40.11(11)
C12 S1 C16 101.80(14)
C21 O1 C22 118.0(3)
C10 N1 C1 128.1(2)
C10 N1 H1 115.9
C1 N1 H1 115.9
C9 N2 C6 117.4(3)
C15 C11 C12 106.3(2)
C15 C11 C10 122.6(2)
C12 C11 C10 131.0(2)
C15 C11 Fe1 70.82(16)
C12 C11 Fe1 67.72(15)
C10 C11 Fe1 128.54(19)
C14 C15 C11 108.4(2)
C14 C15 Se1 126.0(2)
C11 C15 Se1 125.4(2)
C14 C15 Fe1 69.96(16)
C11 C15 Fe1 68.01(15)
Se1 C15 Fe1 131.71(14)
O2 C10 N1 123.5(3)
O2 C10 C11 120.2(3)
N1 C10 C11 116.2(2)
C14 C13 C12 108.6(3)
C14 C13 Fe1 71.16(17)
C12 C13 Fe1 67.97(16)
C14 C13 H13 125.7
C12 C13 H13 125.7
Fe1 C13 H13 126.7
C13 C12 C11 107.7(2)
C13 C12 S1 123.1(2)
C11 C12 S1 128.8(2)
C13 C12 Fe1 70.72(16)
C11 C12 Fe1 69.86(15)
S1 C12 Fe1 119.47(15)
C13 C14 C15 109.0(3)
C13 C14 Fe1 68.81(17)
C15 C14 Fe1 69.94(16)
C13 C14 H14 125.5
C15 C14 H14 125.5
Fe1 C14 H14 127.3
O1 C21 C20 125.7(3)
O1 C21 C16 114.7(3)
C20 C21 C16 119.6(3)
C25 C24 C23 119.6(3)
C25 C24 H24 120.2
C23 C24 H24 120.2
C27 C28 C23 119.9(3)
C27 C28 H28 120.0
C23 C28 H28 120.0
C17 C16 C21 119.9(3)
C17 C16 S1 124.2(2)
C21 C16 S1 115.9(2)
C33 C31 C30 108.1(3)
C33 C31 Fe1 69.75(18)
C30 C31 Fe1 69.75(18)
C33 C31 H31 126.0
C30 C31 H31 126.0
Fe1 C31 H31 126.1
C16 C17 C18 120.1(3)
C16 C17 H17 120.0
C18 C17 H17 120.0
C24 C23 C28 119.8(3)
C24 C23 Se1 120.4(2)
C28 C23 Se1 119.7(2)
C34 C33 C31 108.3(3)
C34 C33 Fe1 69.63(17)
C31 C33 Fe1 69.85(18)
C34 C33 H33 125.9
C31 C33 H33 125.9
Fe1 C33 H33 126.2
C2 C1 N1 125.7(3)
C2 C1 C6 119.7(3)
N1 C1 C6 114.6(3)
C28 C27 C26 120.3(3)
C28 C27 H27 119.9
C26 C27 H27 119.9
C21 C20 C19 120.2(3)
C21 C20 H20 119.9
C19 C20 H20 119.9
C25 C26 C27 119.8(3)
C25 C26 H26 120.1
C27 C26 H26 120.1
C33 C34 C32 108.0(3)
C33 C34 Fe1 70.00(18)
C32 C34 Fe1 69.51(17)
C33 C34 H34 126.0
C32 C34 H34 126.0
Fe1 C34 H34 126.1
C1 C2 C3 119.9(3)
C1 C2 H2 120.0
C3 C2 H2 120.0
C26 C25 C24 120.6(3)
C26 C25 H25 119.7
C24 C25 H25 119.7
N2 C6 C5 122.9(3)
N2 C6 C1 117.5(3)
C5 C6 C1 119.6(3)
C30 C32 C34 107.7(3)
C30 C32 Fe1 69.94(18)
C34 C32 Fe1 69.76(18)
C30 C32 H32 126.1
C34 C32 H32 126.1
Fe1 C32 H32 125.7
C19 C18 C17 120.1(3)
C19 C18 H18 120.0
C17 C18 H18 120.0
C31 C30 C32 107.9(3)
C31 C30 Fe1 69.82(18)
C32 C30 Fe1 69.30(17)
C31 C30 H30 126.1
C32 C30 H30 126.1
Fe1 C30 H30 126.4
C20 C19 C18 120.2(3)
C20 C19 H19 119.9
C18 C19 H19 119.9
C4 C3 C2 121.5(3)
C4 C3 H3 119.2
C2 C3 H3 119.2
C4 C5 C6 119.0(3)
C4 C5 C7 124.0(3)
C6 C5 C7 117.0(3)
C3 C4 C5 120.3(3)
C3 C4 H4 119.9
C5 C4 H4 119.9
N2 C9 C8 123.8(3)
N2 C9 H9 118.1
C8 C9 H9 118.1
C8 C7 C5 119.8(3)
C8 C7 H7 120.1
C5 C7 H7 120.1
C7 C8 C9 119.0(3)
C7 C8 H8 120.5
C9 C8 H8 120.5
Cl1 C29 Cl2 110.7(2)
Cl1 C29 H29A 109.5
Cl2 C29 H29A 109.5
Cl1 C29 H29B 109.5
Cl2 C29 H29B 109.5
H29A C29 H29B 108.1

loop_
_geom_bond_atom_site_label_1
_geom_bond_atom_site_label_2
_geom_bond_distance
Se1 C15 1.901(3)
Se1 C23 1.928(3)
Fe1 C12 2.004(3)
Fe1 C11 2.033(3)
Fe1 C13 2.040(3)
Fe1 C32 2.040(3)
Fe1 C34 2.043(3)
Fe1 C33 2.048(3)
Fe1 C30 2.049(3)
Fe1 C31 2.050(3)
Fe1 C14 2.071(3)
Fe1 C15 2.071(3)
S1 C12 1.756(3)
S1 C16 1.778(3)
Cl2 C29 1.752(5)
Cl1 C29 1.734(4)
O2 C10 1.230(3)
O1 C21 1.362(4)
O1 C22 1.438(4)
N1 C10 1.363(4)
N1 C1 1.407(4)
N1 H1 0.8600
N2 C9 1.323(4)
N2 C6 1.362(4)
C11 C15 1.443(4)
C11 C12 1.461(4)
C11 C10 1.480(4)
C15 C14 1.420(4)
C13 C14 1.408(4)
C13 C12 1.427(4)
C13 H13 0.9300
C14 H14 0.9300
C21 C20 1.385(4)
C21 C16 1.406(4)
C24 C25 1.391(5)
C24 C23 1.388(4)
C24 H24 0.9300
C28 C27 1.381(4)
C28 C23 1.395(4)
C28 H28 0.9300
C16 C17 1.383(4)
C31 C33 1.415(5)
C31 C30 1.416(5)
C31 H31 0.9300
C17 C18 1.392(4)
C17 H17 0.9300
C33 C34 1.412(5)
C33 H33 0.9300
C1 C2 1.375(4)
C1 C6 1.427(4)
C27 C26 1.387(5)
C27 H27 0.9300
C20 C19 1.390(5)
C20 H20 0.9300
C26 C25 1.378(5)
C26 H26 0.9300
C34 C32 1.421(5)
C34 H34 0.9300
C2 C3 1.410(4)
C2 H2 0.9300
C25 H25 0.9300
C6 C5 1.417(4)
C32 C30 1.424(5)
C32 H32 0.9300
C18 C19 1.383(5)
C18 H18 0.9300
C30 H30 0.9300
C19 H19 0.9300
C3 C4 1.359(5)
C3 H3 0.9300
C5 C4 1.412(5)
C5 C7 1.417(5)
C4 H4 0.9300
C9 C8 1.407(5)
C9 H9 0.9300
C7 C8 1.356(5)
C7 H7 0.9300
C8 H8 0.9300
C29 H29A 0.9700
C29 H29B 0.9700
